data_7233476
loop_
_publ_author_name
'Li, Meiqi'
'Li, Zhen'
'Wang, Jian-rong'
'Mei, Xuefeng'

_publ_section_title
;
 Hydrochromism behaviors of solid forms of chelerythrine hydrochloride
;
_journal_issue 39
_journal_name_full CrystEngComm
_journal_page_first 5915
_journal_paper_doi 10.1039/C9CE00933G
_journal_volume 21
_journal_year 2019
_chemical_formula_moiety 'Cl, C21 H18 N O4, 4.5(H2 O)'
_chemical_formula_sum 'C21 H27 Cl N O8.5'
_chemical_formula_weight 464.88
_space_group_crystal_system orthorhombic
_space_group_IT_number 19
_space_group_name_Hall 'P 2ac 2ab'
_space_group_name_H-M_alt 'P 21 21 21'
_symmetry_space_group_name_Hall 'P 2ac 2ab'
_symmetry_space_group_name_H-M 'P 21 21 21'
_atom_sites_solution_hydrogens mixed
_audit_creation_date 2016-10-20
_audit_creation_method
;
Olex2 1.2-beta
(compiled 2015.11.10 svn.r3248 for OlexSys, GUI svn.r5227)
;
_audit_update_record
;
2017-11-09 deposited with the CCDC.    2019-08-26 downloaded from the CCDC.
;
_cell_angle_alpha 90
_cell_angle_beta 90
_cell_angle_gamma 90
_cell_formula_units_Z 8
_cell_length_a 6.8891(2)
_cell_length_b 20.9101(7)
_cell_length_c 30.2189(11)
_cell_measurement_reflns_used 6537
_cell_measurement_temperature 170(2)
_cell_measurement_theta_max 22.32
_cell_measurement_theta_min 2.37
_cell_volume 4353.1(2)
_computing_cell_refinement 'SAINT v8.34A (Bruker, 2013)'
_computing_data_collection 'SMART (Bruker, 2009)'
_computing_data_reduction 'SAINT v8.34A (Bruker, 2013)'
_computing_molecular_graphics 'Olex2 (Dolomanov et al., 2009)'
_computing_publication_material 'Olex2 (Dolomanov et al., 2009)'
_computing_structure_refinement 'ShelXL (Sheldrick, 2015)'
_computing_structure_solution 'ShelXT (Sheldrick, 2015)'
_diffrn_ambient_temperature 170(2)
_diffrn_measured_fraction_theta_full 1.000
_diffrn_measured_fraction_theta_max 0.999
_diffrn_measurement_device_type 'Bruker APEX-II CCD'
_diffrn_measurement_method '\f and \w scans'
_diffrn_radiation_type MoK\a
_diffrn_radiation_wavelength 0.71073
_diffrn_reflns_av_R_equivalents 0.0919
_diffrn_reflns_av_unetI/netI 0.0610
_diffrn_reflns_Laue_measured_fraction_full 1.000
_diffrn_reflns_Laue_measured_fraction_max 0.999
_diffrn_reflns_limit_h_max 8
_diffrn_reflns_limit_h_min -8
_diffrn_reflns_limit_k_max 27
_diffrn_reflns_limit_k_min -27
_diffrn_reflns_limit_l_max 38
_diffrn_reflns_limit_l_min -39
_diffrn_reflns_number 75657
_diffrn_reflns_point_group_measured_fraction_full 1.000
_diffrn_reflns_point_group_measured_fraction_max 0.999
_diffrn_reflns_theta_full 25.242
_diffrn_reflns_theta_max 27.544
_diffrn_reflns_theta_min 1.184
_diffrn_standards_number 0
_exptl_absorpt_coefficient_mu 0.226
_exptl_absorpt_correction_T_max 0.7456
_exptl_absorpt_correction_T_min 0.5959
_exptl_absorpt_correction_type multi-scan
_exptl_absorpt_process_details
;
SADABS-2014/5 (Bruker,2014/5) was used for absorption correction.
wR2(int) was 0.1085 before and 0.0725 after correction.
The Ratio of minimum to maximum transmission is 0.7992.
The \l/2 correction factor is 0.00150.
;
_exptl_crystal_colour 'clear yellowish yellow'
_exptl_crystal_colour_lustre clear
_exptl_crystal_colour_modifier yellowish
_exptl_crystal_colour_primary yellow
_exptl_crystal_density_diffrn 1.419
_exptl_crystal_description needle
_exptl_crystal_F_000 1960
_exptl_crystal_size_max 0.3
_exptl_crystal_size_mid 0.11
_exptl_crystal_size_min 0.05
_refine_diff_density_max 0.287
_refine_diff_density_min -0.244
_refine_diff_density_rms 0.051
_refine_ls_abs_structure_details
;
 Refined as an inversion twin.
;
_refine_ls_abs_structure_Flack 0.38(8)
_refine_ls_extinction_method none
_refine_ls_goodness_of_fit_ref 1.007
_refine_ls_hydrogen_treatment constr
_refine_ls_matrix_type full
_refine_ls_number_parameters 602
_refine_ls_number_reflns 10017
_refine_ls_number_restraints 0
_refine_ls_restrained_S_all 1.007
_refine_ls_R_factor_all 0.0798
_refine_ls_R_factor_gt 0.0471
_refine_ls_shift/su_max 0.001
_refine_ls_shift/su_mean 0.000
_refine_ls_structure_factor_coef Fsqd
_refine_ls_weighting_details 'w=1/[\s^2^(Fo^2^)+(0.0433P)^2^+0.6463P] where P=(Fo^2^+2Fc^2^)/3'
_refine_ls_weighting_scheme calc
_refine_ls_wR_factor_gt 0.0942
_refine_ls_wR_factor_ref 0.1084
_reflns_Friedel_coverage 0.776
_reflns_Friedel_fraction_full 1.000
_reflns_Friedel_fraction_max 0.999
_reflns_number_gt 7170
_reflns_number_total 10017
_reflns_threshold_expression 'I > 2\s(I)'
_cod_data_source_file c9ce00933g4.cif
_cod_data_source_block mo_2016601_0m
_cod_depositor_comments 'Adding full bibliography for 7233474--7233476.cif.'
_cod_original_formula_sum 'C21 H27 Cl N O8.50'
_cod_database_code 7233476
_shelx_space_group_comment
;
The symmetry employed for this shelxl refinement is uniquely defined
by the following loop, which should always be used as a source of
symmetry information in preference to the above space-group names.
They are only intended as comments.
;
_olex2_refinement_description
;
1. Twinned data refinement
 Scales: 0.62(8) 0.38(8)
2. Fixed Uiso
 At 1.2 times of:
  All C(H) groups, All C(H,H) groups
 At 1.5 times of:
  All C(H,H,H) groups, All O(H,H) groups
3.a Free rotating group:
 O9(H9C,H9D), O12(H12D,H12E), O15(H15A,H15B), O17(H17A,H17B), O16(H16A,H16B),
 O11(H11D,H11E), O13(H13A,H13B), O10(H10D,H10E), O14(H14A,H14B)
3.b Secondary CH2 refined with riding coordinates:
 C9(H9A,H9B), C30(H30A,H30B)
3.c Aromatic/amide H refined with riding coordinates:
 C37(H37), C41(H41), C16(H16), C38(H38), C20(H20), C28(H28), C7(H7), C14(H14),
 C35(H35), C42(H42), C25(H25), C4(H4), C17(H17), C21(H21)
3.d Idealised Me refined as rotating group:
 C33(H33A,H33B,H33C), C12(H12A,H12B,H12C), C31(H31A,H31B,H31C), C11(H11A,H11B,
 H11C), C10(H10A,H10B,H10C), C32(H32A,H32B,H32C)
;
_shelx_shelxl_version_number 2014/7
_olex2_submission_special_instructions 'No special instructions were received'

loop_
_space_group_symop_operation_xyz
'x, y, z'
'-x+1/2, -y, z+1/2'
'-x, y+1/2, -z+1/2'
'x+1/2, -y+1/2, -z'

loop_
_atom_site_label
_atom_site_type_symbol
_atom_site_fract_x
_atom_site_fract_y
_atom_site_fract_z
_atom_site_U_iso_or_equiv
_atom_site_adp_type
_atom_site_occupancy
_atom_site_site_symmetry_order
_atom_site_calc_flag
_atom_site_refinement_flags_posn
Cl01 Cl -0.45333(15) 0.46440(5) 0.45932(3) 0.0405(3) Uani 1 1 d .
Cl02 Cl 0.24429(17) 0.49900(5) 0.78056(4) 0.0510(3) Uani 1 1 d .
O3 O 0.5214(4) 0.62680(10) 0.59516(7) 0.0269(6) Uani 1 1 d .
O7 O 0.9559(4) 0.36581(10) 0.58663(7) 0.0261(5) Uani 1 1 d .
O5 O 1.0191(4) 0.26054(11) 0.53686(7) 0.0313(6) Uani 1 1 d .
O2 O 0.4363(4) 0.58995(11) 0.89538(8) 0.0324(6) Uani 1 1 d .
O1 O 0.4774(4) 0.73516(11) 0.54417(8) 0.0336(6) Uani 1 1 d .
O4 O 0.4756(4) 0.68425(11) 0.93435(8) 0.0326(6) Uani 1 1 d .
O6 O 1.0699(4) 0.39518(11) 0.89002(8) 0.0341(6) Uani 1 1 d .
O8 O 1.0235(4) 0.30021(11) 0.92773(8) 0.0349(6) Uani 1 1 d .
N2 N 0.8854(4) 0.35429(12) 0.72107(9) 0.0181(6) Uani 1 1 d .
N1 N 0.6149(4) 0.63609(12) 0.72728(9) 0.0184(6) Uani 1 1 d .
O9 O 0.6124(4) 0.47289(16) 0.64007(9) 0.0428(7) Uani 1 1 d .
H9C H 0.5951 0.4576 0.6143 0.064 Uiso 1 1 d G
H9D H 0.5031 0.4781 0.6526 0.064 Uiso 1 1 d G
O12 O -0.0422(4) 0.53780(16) 0.64832(9) 0.0476(7) Uani 1 1 d .
H12D H 0.0097 0.5515 0.6246 0.071 Uiso 1 1 d G
H12E H -0.1504 0.5203 0.6423 0.071 Uiso 1 1 d G
O15 O -0.0988(4) 0.55312(13) 0.43552(10) 0.0458(8) Uani 1 1 d .
H15A H -0.1894 0.5274 0.4448 0.069 Uiso 1 1 d G
H15B H -0.0867 0.5493 0.4070 0.069 Uiso 1 1 d G
O17 O -0.4175(4) 0.46709(14) 0.35023(10) 0.0460(7) Uani 1 1 d .
H17A H -0.4334 0.4751 0.3776 0.069 Uiso 1 1 d G
H17B H -0.5169 0.4793 0.3359 0.069 Uiso 1 1 d G
O16 O -0.0937(5) 0.54536(12) 0.34311(11) 0.0486(8) Uani 1 1 d .
H16A H 0.0021 0.5294 0.3293 0.073 Uiso 1 1 d G
H16B H -0.1877 0.5191 0.3429 0.073 Uiso 1 1 d G
O11 O 0.5991(4) 0.41650(17) 0.55807(10) 0.0512(8) Uani 1 1 d .
H11D H 0.7111 0.3999 0.5609 0.077 Uiso 1 1 d G
H11E H 0.5875 0.4321 0.5322 0.077 Uiso 1 1 d G
O13 O 0.1321(4) 0.59077(18) 0.57563(12) 0.0558(9) Uani 1 1 d .
H13A H 0.2484 0.5994 0.5829 0.084 Uiso 1 1 d G
H13B H 0.1318 0.5697 0.5515 0.084 Uiso 1 1 d G
C5 C 0.5848(4) 0.69234(15) 0.75208(11) 0.0173(7) Uani 1 1 d .
C18 C 0.5792(4) 0.75051(14) 0.72879(10) 0.0178(7) Uani 1 1 d .
C26 C 0.9163(4) 0.29708(15) 0.74517(11) 0.0189(7) Uani 1 1 d .
C27 C 0.9430(5) 0.29816(15) 0.79230(10) 0.0186(7) Uani 1 1 d .
C15 C 0.5667(4) 0.74961(15) 0.82267(11) 0.0199(7) Uani 1 1 d .
C39 C 0.9209(4) 0.23961(15) 0.72092(11) 0.0183(7) Uani 1 1 d .
O10 O 0.2607(5) 0.46607(17) 0.68100(10) 0.0601(9) Uani 1 1 d .
H10D H 0.2712 0.4729 0.7093 0.090 Uiso 1 1 d G
H10E H 0.2095 0.4994 0.6684 0.090 Uiso 1 1 d G
C2 C 0.5350(5) 0.68721(14) 0.61268(10) 0.0199(7) Uani 1 1 d .
O14 O 0.1672(5) 0.5272(2) 0.49886(10) 0.0654(10) Uani 1 1 d .
H14A H 0.2765 0.5125 0.4886 0.098 Uiso 1 1 d G
H14B H 0.0902 0.5362 0.4769 0.098 Uiso 1 1 d G
C37 C 0.9077(4) 0.18096(15) 0.79008(11) 0.0216(8) Uani 1 1 d .
H37 H 0.8891 0.1417 0.8053 0.026 Uiso 1 1 calc R
C36 C 0.9318(5) 0.23834(15) 0.81500(11) 0.0200(7) Uani 1 1 d .
C41 C 0.9655(5) 0.18631(15) 0.64698(11) 0.0216(7) Uani 1 1 d .
H41 H 0.9644 0.1451 0.6602 0.026 Uiso 1 1 calc R
C6 C 0.5572(4) 0.69023(14) 0.79930(10) 0.0180(7) Uani 1 1 d .
C16 C 0.5896(4) 0.80750(15) 0.79838(11) 0.0217(7) Uani 1 1 d .
H16 H 0.6061 0.8465 0.8141 0.026 Uiso 1 1 calc R
C40 C 0.9394(5) 0.24078(14) 0.67361(11) 0.0180(7) Uani 1 1 d .
C38 C 0.9106(4) 0.18118(15) 0.74525(11) 0.0201(7) Uani 1 1 d .
H38 H 0.9058 0.1417 0.7297 0.024 Uiso 1 1 calc R
C8 C 0.4880(5) 0.63774(15) 0.86704(11) 0.0220(7) Uani 1 1 d .
C24 C 0.9392(5) 0.30109(14) 0.65217(11) 0.0190(7) Uani 1 1 d .
C20 C 0.5389(5) 0.80607(15) 0.65523(11) 0.0237(7) Uani 1 1 d .
H20 H 0.5416 0.8470 0.6689 0.028 Uiso 1 1 calc R
C23 C 0.9651(5) 0.30604(15) 0.60615(11) 0.0216(7) Uani 1 1 d .
C28 C 0.9946(5) 0.35412(15) 0.81660(10) 0.0216(7) Uani 1 1 d .
H28 H 1.0148 0.3939 0.8022 0.026 Uiso 1 1 calc R
C7 C 0.5070(5) 0.63352(15) 0.82253(10) 0.0210(7) Uani 1 1 d .
H7 H 0.4876 0.5942 0.8074 0.025 Uiso 1 1 calc R
C3 C 0.5603(5) 0.69102(15) 0.65905(11) 0.0202(7) Uani 1 1 d .
C14 C 0.5430(5) 0.75127(15) 0.86936(11) 0.0229(7) Uani 1 1 d .
H14 H 0.5510 0.7904 0.8853 0.027 Uiso 1 1 calc R
C19 C 0.5625(5) 0.75086(15) 0.68107(10) 0.0191(7) Uani 1 1 d .
C35 C 0.9529(5) 0.23544(15) 0.86162(11) 0.0232(7) Uani 1 1 d .
H35 H 0.9416 0.1960 0.8771 0.028 Uiso 1 1 calc R
C13 C 0.5087(5) 0.69493(15) 0.89044(11) 0.0223(7) Uani 1 1 d .
C42 C 0.9924(5) 0.19198(15) 0.60218(11) 0.0223(7) Uani 1 1 d .
H42 H 1.0107 0.1544 0.5850 0.027 Uiso 1 1 calc R
C25 C 0.8997(5) 0.35571(15) 0.67741(11) 0.0199(7) Uani 1 1 d .
H25 H 0.8826 0.3954 0.6626 0.024 Uiso 1 1 calc R
C4 C 0.5985(5) 0.63578(15) 0.68364(11) 0.0199(7) Uani 1 1 d .
H4 H 0.6132 0.5964 0.6684 0.024 Uiso 1 1 calc R
C34 C 0.9898(5) 0.29080(16) 0.88340(11) 0.0249(8) Uani 1 1 d .
C29 C 1.0138(5) 0.34836(15) 0.86079(11) 0.0240(8) Uani 1 1 d .
C17 C 0.5887(4) 0.80862(15) 0.75366(11) 0.0206(7) Uani 1 1 d .
H17 H 0.5944 0.8484 0.7386 0.025 Uiso 1 1 calc R
C22 C 0.9938(5) 0.25189(15) 0.58087(10) 0.0228(7) Uani 1 1 d .
C1 C 0.5094(5) 0.74250(16) 0.58824(11) 0.0246(8) Uani 1 1 d .
C33 C 0.8069(5) 0.41354(15) 0.74144(12) 0.0229(8) Uani 1 1 d .
H33A H 0.7381 0.4027 0.7688 0.034 Uiso 1 1 calc GR
H33B H 0.7169 0.4342 0.7208 0.034 Uiso 1 1 calc GR
H33C H 0.9140 0.4428 0.7482 0.034 Uiso 1 1 calc GR
C21 C 0.5120(5) 0.80145(16) 0.61042(11) 0.0261(8) Uani 1 1 d .
H21 H 0.4945 0.8395 0.5938 0.031 Uiso 1 1 calc R
C12 C 0.6979(5) 0.57670(15) 0.74664(12) 0.0234(8) Uani 1 1 d .
H12A H 0.7653 0.5870 0.7743 0.035 Uiso 1 1 calc GR
H12B H 0.7899 0.5577 0.7257 0.035 Uiso 1 1 calc GR
H12C H 0.5931 0.5462 0.7527 0.035 Uiso 1 1 calc GR
C9 C 0.4526(6) 0.61572(16) 0.93913(11) 0.0317(9) Uani 1 1 d .
H9A H 0.5663 0.5972 0.9545 0.038 Uiso 1 1 calc R
H9B H 0.3346 0.6059 0.9565 0.038 Uiso 1 1 calc R
C31 C 1.0483(7) 0.20502(16) 0.51004(11) 0.0338(9) Uani 1 1 d .
H31A H 1.0653 0.2180 0.4791 0.051 Uiso 1 1 calc GR
H31B H 0.9352 0.1768 0.5125 0.051 Uiso 1 1 calc GR
H31C H 1.1645 0.1822 0.5201 0.051 Uiso 1 1 calc GR
C11 C 0.6510(6) 0.61074(18) 0.55908(13) 0.0367(10) Uani 1 1 d .
H11A H 0.6049 0.6310 0.5318 0.055 Uiso 1 1 calc GR
H11B H 0.6538 0.5642 0.5551 0.055 Uiso 1 1 calc GR
H11C H 0.7820 0.6261 0.5659 0.055 Uiso 1 1 calc GR
C30 C 1.0454(7) 0.36833(17) 0.93315(12) 0.0383(10) Uani 1 1 d .
H30A H 0.9290 0.3866 0.9476 0.046 Uiso 1 1 calc R
H30B H 1.1600 0.3778 0.9518 0.046 Uiso 1 1 calc R
C10 C 0.4565(8) 0.79148(17) 0.51781(12) 0.0435(11) Uani 1 1 d .
H10A H 0.4293 0.7793 0.4871 0.065 Uiso 1 1 calc GR
H10B H 0.5769 0.8164 0.5190 0.065 Uiso 1 1 calc GR
H10C H 0.3491 0.8173 0.5293 0.065 Uiso 1 1 calc GR
C32 C 1.1428(6) 0.39202(18) 0.57422(14) 0.0393(10) Uani 1 1 d .
H32A H 1.2094 0.3622 0.5544 0.059 Uiso 1 1 calc GR
H32B H 1.2216 0.3986 0.6008 0.059 Uiso 1 1 calc GR
H32C H 1.1239 0.4330 0.5591 0.059 Uiso 1 1 calc GR

loop_
_atom_site_aniso_label
_atom_site_aniso_U_11
_atom_site_aniso_U_22
_atom_site_aniso_U_33
_atom_site_aniso_U_23
_atom_site_aniso_U_13
_atom_site_aniso_U_12
Cl01 0.0409(5) 0.0364(5) 0.0443(6) 0.0046(4) -0.0033(5) 0.0014(5)
Cl02 0.0519(6) 0.0659(7) 0.0352(6) -0.0039(5) 0.0014(5) -0.0362(6)
O3 0.0327(14) 0.0218(12) 0.0262(13) -0.0065(10) 0.0018(12) -0.0024(11)
O7 0.0287(13) 0.0217(12) 0.0280(13) 0.0078(10) 0.0022(12) 0.0033(11)
O5 0.0438(16) 0.0274(12) 0.0227(13) -0.0009(10) -0.0008(12) 0.0016(12)
O2 0.0481(17) 0.0258(13) 0.0233(13) 0.0012(11) 0.0048(13) -0.0038(13)
O1 0.0467(17) 0.0281(12) 0.0260(14) 0.0012(11) -0.0090(13) 0.0034(13)
O4 0.0464(16) 0.0282(13) 0.0231(13) -0.0029(10) 0.0011(13) 0.0032(13)
O6 0.0481(18) 0.0315(14) 0.0229(13) -0.0027(11) -0.0023(13) -0.0003(13)
O8 0.0495(17) 0.0348(14) 0.0205(13) 0.0026(11) 0.0026(13) 0.0082(13)
N2 0.0133(13) 0.0178(13) 0.0231(16) 0.0011(12) -0.0026(12) -0.0006(11)
N1 0.0156(13) 0.0157(13) 0.0239(16) -0.0017(12) 0.0007(12) 0.0003(11)
O9 0.0347(15) 0.0596(19) 0.0341(17) -0.0029(15) -0.0039(13) 0.0040(15)
O12 0.0399(16) 0.061(2) 0.0418(17) -0.0100(15) -0.0019(15) 0.0047(17)
O15 0.0491(19) 0.0386(17) 0.0496(18) -0.0037(15) -0.0040(16) -0.0054(14)
O17 0.0517(19) 0.0340(15) 0.0522(19) -0.0050(15) 0.0015(16) 0.0018(15)
O16 0.052(2) 0.0287(15) 0.065(2) 0.0028(14) -0.0048(17) -0.0053(14)
O11 0.0371(18) 0.076(2) 0.0405(19) -0.0057(16) -0.0049(14) 0.0100(17)
O13 0.0324(16) 0.072(2) 0.063(2) -0.0200(18) 0.0075(16) -0.0124(16)
C5 0.0104(16) 0.0164(15) 0.0250(18) -0.0031(13) -0.0001(14) 0.0000(13)
C18 0.0115(15) 0.0189(16) 0.0229(18) -0.0004(14) 0.0027(13) 0.0032(13)
C26 0.0142(17) 0.0154(15) 0.0272(19) 0.0040(13) 0.0004(14) 0.0000(13)
C27 0.0115(15) 0.0219(16) 0.0224(18) 0.0031(13) 0.0008(14) 0.0014(14)
C15 0.0118(15) 0.0225(17) 0.0254(18) -0.0021(14) -0.0010(14) 0.0002(14)
C39 0.0104(15) 0.0216(16) 0.0230(17) 0.0024(14) -0.0019(14) 0.0006(13)
O10 0.053(2) 0.083(3) 0.0445(19) -0.0002(18) 0.0042(18) 0.017(2)
C2 0.0160(16) 0.0202(16) 0.0236(18) -0.0038(14) 0.0033(15) -0.0026(14)
O14 0.048(2) 0.102(3) 0.046(2) -0.008(2) -0.0046(16) 0.014(2)
C37 0.0145(17) 0.0178(17) 0.033(2) 0.0080(14) 0.0014(15) -0.0014(13)
C36 0.0116(15) 0.0232(17) 0.0251(18) 0.0046(14) 0.0011(14) 0.0014(14)
C41 0.0162(16) 0.0194(16) 0.0291(19) 0.0008(14) -0.0025(16) 0.0004(14)
C6 0.0107(14) 0.0191(15) 0.0242(18) -0.0024(13) -0.0003(15) 0.0021(14)
C16 0.0165(17) 0.0180(16) 0.030(2) -0.0067(14) 0.0003(15) -0.0018(14)
C40 0.0116(15) 0.0166(15) 0.0257(18) 0.0026(13) -0.0040(14) 0.0016(13)
C38 0.0156(17) 0.0148(16) 0.030(2) 0.0017(14) -0.0017(15) 0.0013(13)
C8 0.0189(18) 0.0209(16) 0.0261(18) 0.0021(14) 0.0014(15) 0.0007(14)
C24 0.0136(16) 0.0186(16) 0.0250(18) 0.0005(13) -0.0032(15) 0.0007(13)
C20 0.0190(17) 0.0198(16) 0.032(2) -0.0028(15) -0.0006(16) -0.0003(15)
C23 0.0188(17) 0.0202(16) 0.0259(18) 0.0034(14) -0.0012(15) 0.0024(15)
C28 0.0175(17) 0.0217(17) 0.0255(18) 0.0030(14) -0.0012(14) 0.0031(14)
C7 0.0211(18) 0.0171(16) 0.0248(18) -0.0033(13) 0.0011(15) 0.0002(14)
C3 0.0147(16) 0.0207(16) 0.0252(18) 0.0005(14) 0.0023(15) -0.0003(14)
C14 0.0188(16) 0.0233(17) 0.0267(19) -0.0061(14) -0.0017(15) 0.0026(15)
C19 0.0120(15) 0.0192(16) 0.0261(18) -0.0003(13) 0.0011(14) -0.0004(14)
C35 0.0189(16) 0.0238(17) 0.0267(18) 0.0082(14) 0.0014(16) 0.0020(15)
C13 0.0181(18) 0.0274(18) 0.0215(18) -0.0038(14) -0.0034(14) 0.0025(15)
C42 0.0196(18) 0.0189(16) 0.0286(19) -0.0026(14) -0.0019(15) 0.0015(14)
C25 0.0168(17) 0.0148(16) 0.028(2) 0.0038(14) -0.0043(14) -0.0014(13)
C4 0.0158(17) 0.0190(17) 0.0250(19) -0.0057(14) 0.0046(14) -0.0017(13)
C34 0.023(2) 0.0315(19) 0.0203(19) 0.0042(15) 0.0018(15) 0.0048(15)
C29 0.0212(18) 0.0254(18) 0.0255(19) -0.0027(15) 0.0009(15) 0.0037(15)
C17 0.0176(17) 0.0155(16) 0.029(2) -0.0005(14) 0.0008(15) 0.0016(14)
C22 0.0209(18) 0.0268(18) 0.0206(18) 0.0022(14) -0.0018(14) 0.0010(15)
C1 0.0208(18) 0.0295(18) 0.0234(18) -0.0013(14) -0.0017(15) 0.0024(15)
C33 0.0245(18) 0.0161(16) 0.028(2) 0.0000(15) -0.0043(15) 0.0035(14)
C21 0.024(2) 0.0235(17) 0.031(2) 0.0037(15) -0.0002(16) 0.0023(16)
C12 0.0267(19) 0.0153(17) 0.028(2) 0.0025(14) 0.0062(16) 0.0043(14)
C9 0.037(2) 0.0314(19) 0.027(2) 0.0019(15) 0.0005(18) 0.0025(18)
C31 0.050(2) 0.0278(19) 0.023(2) -0.0036(15) 0.0023(19) 0.0006(19)
C11 0.038(2) 0.035(2) 0.037(2) -0.0045(19) 0.0078(19) 0.0070(18)
C30 0.054(3) 0.038(2) 0.023(2) -0.0008(16) -0.001(2) 0.008(2)
C10 0.068(3) 0.034(2) 0.029(2) 0.0036(17) -0.013(2) 0.012(2)
C32 0.042(2) 0.029(2) 0.046(3) 0.0079(19) 0.010(2) -0.0050(18)

loop_
_atom_type_symbol
_atom_type_description
_atom_type_scat_dispersion_real
_atom_type_scat_dispersion_imag
_atom_type_scat_source
C C 0.0033 0.0016 'International Tables Vol C Tables 4.2.6.8 and 6.1.1.4'
H H 0.0000 0.0000 'International Tables Vol C Tables 4.2.6.8 and 6.1.1.4'
Cl Cl 0.1484 0.1585 'International Tables Vol C Tables 4.2.6.8 and 6.1.1.4'
N N 0.0061 0.0033 'International Tables Vol C Tables 4.2.6.8 and 6.1.1.4'
O O 0.0106 0.0060 'International Tables Vol C Tables 4.2.6.8 and 6.1.1.4'

loop_
_geom_angle_atom_site_label_1
_geom_angle_atom_site_label_2
_geom_angle_atom_site_label_3
_geom_angle
C2 O3 C11 117.5(3)
C23 O7 C32 114.3(3)
C22 O5 C31 117.8(3)
C8 O2 C9 106.5(3)
C1 O1 C10 118.0(3)
C13 O4 C9 106.1(2)
C29 O6 C30 105.9(3)
C34 O8 C30 105.7(3)
C26 N2 C33 123.1(3)
C25 N2 C26 121.4(3)
C25 N2 C33 114.9(3)
C5 N1 C12 123.0(3)
C4 N1 C5 121.4(3)
C4 N1 C12 114.9(3)
H9C O9 H9D 109.5
H12D O12 H12E 109.4
H15A O15 H15B 109.5
H17A O17 H17B 109.5
H16A O16 H16B 109.5
H11D O11 H11E 109.5
H13A O13 H13B 109.5
N1 C5 C6 121.4(3)
C18 C5 N1 117.4(3)
C18 C5 C6 121.3(3)
C5 C18 C19 120.4(3)
C5 C18 C17 118.1(3)
C17 C18 C19 121.6(3)
N2 C26 C27 121.1(3)
C39 C26 N2 117.2(3)
C39 C26 C27 121.8(3)
C36 C27 C26 117.1(3)
C28 C27 C26 123.7(3)
C28 C27 C36 119.0(3)
C16 C15 C6 119.2(3)
C14 C15 C6 120.4(3)
C14 C15 C16 120.2(3)
C26 C39 C40 120.4(3)
C26 C39 C38 117.5(3)
C38 C39 C40 122.1(3)
H10D O10 H10E 109.5
O3 C2 C3 116.3(3)
O3 C2 C1 123.7(3)
C1 C2 C3 119.9(3)
H14A O14 H14B 109.4
C36 C37 H37 119.2
C38 C37 H37 119.2
C38 C37 C36 121.6(3)
C37 C36 C27 119.3(3)
C35 C36 C27 120.6(3)
C35 C36 C37 120.1(3)
C40 C41 H41 119.6
C42 C41 H41 119.6
C42 C41 C40 120.8(3)
C15 C6 C5 117.2(3)
C7 C6 C5 123.2(3)
C7 C6 C15 119.5(3)
C15 C16 H16 119.0
C17 C16 C15 122.0(3)
C17 C16 H16 119.0
C41 C40 C39 124.6(3)
C41 C40 C24 117.3(3)
C24 C40 C39 118.0(3)
C39 C38 H38 119.4
C37 C38 C39 121.2(3)
C37 C38 H38 119.4
O2 C8 C13 109.6(3)
C7 C8 O2 127.0(3)
C7 C8 C13 123.3(3)
C23 C24 C40 121.2(3)
C25 C24 C40 118.5(3)
C25 C24 C23 120.2(3)
C19 C20 H20 119.8
C21 C20 H20 119.8
C21 C20 C19 120.5(3)
O7 C23 C24 118.8(3)
C22 C23 O7 120.8(3)
C22 C23 C24 120.4(3)
C27 C28 H28 121.3
C29 C28 C27 117.5(3)
C29 C28 H28 121.3
C6 C7 H7 121.3
C8 C7 C6 117.4(3)
C8 C7 H7 121.3
C2 C3 C19 121.1(3)
C4 C3 C2 120.2(3)
C4 C3 C19 118.5(3)
C15 C14 H14 121.2
C13 C14 C15 117.6(3)
C13 C14 H14 121.2
C20 C19 C18 124.6(3)
C20 C19 C3 117.6(3)
C3 C19 C18 117.7(3)
C36 C35 H35 121.1
C34 C35 C36 117.7(3)
C34 C35 H35 121.1
O4 C13 C8 109.6(3)
C14 C13 O4 128.8(3)
C14 C13 C8 121.5(3)
C41 C42 H42 119.0
C41 C42 C22 121.9(3)
C22 C42 H42 119.0
N2 C25 C24 122.6(3)
N2 C25 H25 118.7
C24 C25 H25 118.7
N1 C4 C3 122.8(3)
N1 C4 H4 118.6
C3 C4 H4 118.6
O8 C34 C29 109.5(3)
C35 C34 O8 128.9(3)
C35 C34 C29 121.4(3)
O6 C29 C34 109.5(3)
C28 C29 O6 126.9(3)
C28 C29 C34 123.5(3)
C18 C17 H17 119.6
C16 C17 C18 120.7(3)
C16 C17 H17 119.6
O5 C22 C23 116.9(3)
O5 C22 C42 124.7(3)
C23 C22 C42 118.4(3)
O1 C1 C2 116.7(3)
O1 C1 C21 124.7(3)
C2 C1 C21 118.5(3)
N2 C33 H33A 109.5
N2 C33 H33B 109.5
N2 C33 H33C 109.5
H33A C33 H33B 109.5
H33A C33 H33C 109.5
H33B C33 H33C 109.5
C20 C21 C1 122.4(3)
C20 C21 H21 118.8
C1 C21 H21 118.8
N1 C12 H12A 109.5
N1 C12 H12B 109.5
N1 C12 H12C 109.5
H12A C12 H12B 109.5
H12A C12 H12C 109.5
H12B C12 H12C 109.5
O2 C9 O4 106.8(3)
O2 C9 H9A 110.4
O2 C9 H9B 110.4
O4 C9 H9A 110.4
O4 C9 H9B 110.4
H9A C9 H9B 108.6
O5 C31 H31A 109.5
O5 C31 H31B 109.5
O5 C31 H31C 109.5
H31A C31 H31B 109.5
H31A C31 H31C 109.5
H31B C31 H31C 109.5
O3 C11 H11A 109.5
O3 C11 H11B 109.5
O3 C11 H11C 109.5
H11A C11 H11B 109.5
H11A C11 H11C 109.5
H11B C11 H11C 109.5
O6 C30 O8 107.3(3)
O6 C30 H30A 110.3
O6 C30 H30B 110.3
O8 C30 H30A 110.3
O8 C30 H30B 110.3
H30A C30 H30B 108.5
O1 C10 H10A 109.5
O1 C10 H10B 109.5
O1 C10 H10C 109.5
H10A C10 H10B 109.5
H10A C10 H10C 109.5
H10B C10 H10C 109.5
O7 C32 H32A 109.5
O7 C32 H32B 109.5
O7 C32 H32C 109.5
H32A C32 H32B 109.5
H32A C32 H32C 109.5
H32B C32 H32C 109.5

loop_
_geom_bond_atom_site_label_1
_geom_bond_atom_site_label_2
_geom_bond_distance
O3 C2 1.373(4)
O3 C11 1.449(4)
O7 C23 1.384(4)
O7 C32 1.449(4)
O5 C22 1.353(4)
O5 C31 1.430(4)
O2 C8 1.363(4)
O2 C9 1.432(4)
O1 C1 1.358(4)
O1 C10 1.429(4)
O4 C13 1.365(4)
O4 C9 1.449(4)
O6 C29 1.374(4)
O6 C30 1.429(4)
O8 C34 1.374(4)
O8 C30 1.442(4)
N2 C26 1.417(4)
N2 C25 1.323(4)
N2 C33 1.485(4)
N1 C5 1.410(4)
N1 C4 1.324(4)
N1 C12 1.487(4)
O9 H9C 0.8498
O9 H9D 0.8500
O12 H12D 0.8503
O12 H12E 0.8504
O15 H15A 0.8700
O15 H15B 0.8698
O17 H17A 0.8498
O17 H17B 0.8504
O16 H16A 0.8496
O16 H16B 0.8498
O11 H11D 0.8500
O11 H11E 0.8502
O13 H13A 0.8503
O13 H13B 0.8506
C5 C18 1.406(4)
C5 C6 1.440(4)
C18 C19 1.447(4)
C18 C17 1.430(4)
C26 C27 1.436(4)
C26 C39 1.408(4)
C27 C36 1.429(4)
C27 C28 1.427(4)
C15 C6 1.430(4)
C15 C16 1.425(5)
C15 C14 1.421(4)
C39 C40 1.435(4)
C39 C38 1.428(4)
O10 H10D 0.8701
O10 H10E 0.8702
C2 C3 1.414(4)
C2 C1 1.383(4)
O14 H14A 0.8701
O14 H14B 0.8700
C37 H37 0.9500
C37 C36 1.426(4)
C37 C38 1.355(5)
C36 C35 1.417(4)
C41 H41 0.9500
C41 C40 1.406(4)
C41 C42 1.372(5)
C6 C7 1.421(4)
C16 H16 0.9500
C16 C17 1.352(5)
C40 C24 1.418(4)
C38 H38 0.9500
C8 C7 1.354(4)
C8 C13 1.397(4)
C24 C23 1.406(4)
C24 C25 1.400(4)
C20 H20 0.9500
C20 C19 1.403(4)
C20 C21 1.370(5)
C23 C22 1.380(4)
C28 H28 0.9500
C28 C29 1.347(4)
C7 H7 0.9500
C3 C19 1.417(4)
C3 C4 1.398(4)
C14 H14 0.9500
C14 C13 1.360(5)
C35 H35 0.9500
C35 C34 1.356(5)
C42 H42 0.9500
C42 C22 1.408(4)
C25 H25 0.9500
C4 H4 0.9500
C34 C29 1.394(5)
C17 H17 0.9500
C1 C21 1.403(5)
C33 H33A 0.9800
C33 H33B 0.9800
C33 H33C 0.9800
C21 H21 0.9500
C12 H12A 0.9800
C12 H12B 0.9800
C12 H12C 0.9800
C9 H9A 0.9900
C9 H9B 0.9900
C31 H31A 0.9800
C31 H31B 0.9800
C31 H31C 0.9800
C11 H11A 0.9800
C11 H11B 0.9800
C11 H11C 0.9800
C30 H30A 0.9900
C30 H30B 0.9900
C10 H10A 0.9800
C10 H10B 0.9800
C10 H10C 0.9800
C32 H32A 0.9800
C32 H32B 0.9800
C32 H32C 0.9800

loop_
_twin_individual_id
_twin_individual_mass_fraction_refined
1 0.62(8)
2 0.38(8)
